data_7110680
loop_
_publ_author_name
'Charmant, J. P. H.'
'G\'omez, J.'
'Orpen, A. G.'
'Falvello, L. R.'
'Forni\'es, J.'
'Rueda, A.'
'G\'omez, J.'
'Lalinde, E.'
'Moreno, M. T.'

_publ_section_title
;
 Synthesis, structural characterisation and luminescence studies of the
 first alkynyl stabilised platinum--cadmium complexes
;
_journal_issue 20
_journal_name_full 'Chemical Communications'
_journal_page_first 2045
_journal_paper_doi 10.1039/a906394c
_journal_year 1999
_chemical_formula_sum 'C64 H93.17 Cd2 Cl4 N2 O0.58 Pt'
_chemical_formula_weight 1461.60
_chemical_name_systematic
;
 ?
;
_space_group_IT_number 15
_symmetry_cell_setting monoclinic
_symmetry_space_group_name_Hall '-I 2ya'
_symmetry_space_group_name_H-M 'I 1 2/a 1'
_atom_sites_solution_hydrogens geom
_atom_sites_solution_primary direct
_atom_sites_solution_secondary difmap
_audit_creation_method SHELXL-97
_cell_angle_alpha 90.00
_cell_angle_beta 106.540(10)
_cell_angle_gamma 90.00
_cell_formula_units_Z 12
_cell_length_a 40.625(6)
_cell_length_b 20.3820(10)
_cell_length_c 25.482(4)
_cell_measurement_temperature 150(2)
_cell_volume 20226(5)
_computing_cell_refinement 'CAD4-PC V2.0 (Nonius, 1996)'
_computing_data_collection 'CAD4-PC V2.0 (Nonius, 1996)'
_computing_data_reduction 'XCAD4B (Harms, 1996)'
_computing_molecular_graphics 'SHELXTL Rel. 5.05 (Siemens, 1996)'
_computing_publication_material 'SHELX-97 (Sheldrick, 1997)'
_computing_structure_refinement 'SHELXL-97 (Sheldrick, 1997)'
_computing_structure_solution 'SHELXS-97 (Sheldrick, 1990)'
_diffrn_ambient_temperature 150(2)
_diffrn_measured_fraction_theta_full 0.483
_diffrn_measured_fraction_theta_max 0.483
_diffrn_measurement_device_type 'Nonius CAD-4'
_diffrn_radiation_monochromator graphite
_diffrn_radiation_source 'fine-focus sealed tube'
_diffrn_radiation_type MoK\a
_diffrn_radiation_wavelength 0.71073
_diffrn_reflns_av_R_equivalents 0.0951
_diffrn_reflns_av_sigmaI/netI 0.1627
_diffrn_reflns_limit_h_max 48
_diffrn_reflns_limit_h_min -28
_diffrn_reflns_limit_k_max 0
_diffrn_reflns_limit_k_min -24
_diffrn_reflns_limit_l_max 30
_diffrn_reflns_limit_l_min -28
_diffrn_reflns_number 18085
_diffrn_reflns_theta_full 25.04
_diffrn_reflns_theta_max 25.04
_diffrn_reflns_theta_min 2.09
_exptl_absorpt_coefficient_mu 2.891
_exptl_crystal_density_diffrn 1.440
_exptl_crystal_density_method 'not measured'
_exptl_crystal_F_000 8854
_exptl_crystal_size_max 0.31
_exptl_crystal_size_mid 0.30
_exptl_crystal_size_min 0.25
_refine_diff_density_max 2.325
_refine_diff_density_min -1.922
_refine_diff_density_rms 0.203
_refine_ls_extinction_method none
_refine_ls_goodness_of_fit_ref 0.956
_refine_ls_hydrogen_treatment mixed
_refine_ls_matrix_type full
_refine_ls_number_parameters 1024
_refine_ls_number_reflns 17819
_refine_ls_number_restraints 41
_refine_ls_restrained_S_all 0.956
_refine_ls_R_factor_all 0.1748
_refine_ls_R_factor_gt 0.0745
_refine_ls_shift/su_max 0.012
_refine_ls_shift/su_mean 0.001
_refine_ls_structure_factor_coef Fsqd
_refine_ls_weighting_details 'w=1/[\s^2^(Fo^2^)+(0.0833P)^2^+0.0000P] where P=(Fo^2^+2Fc^2^)/3'
_refine_ls_weighting_scheme calc
_refine_ls_wR_factor_gt 0.1673
_refine_ls_wR_factor_ref 0.1881
_reflns_number_gt 10355
_reflns_number_total 17819
_reflns_threshold_expression >2sigma(I)
_cod_data_source_file 906394csup1.cif
_cod_data_source_block xlrf
_cod_depositor_comments
;
The following automatic conversions were performed:

'_refine_ls_weighting_scheme' value 'calc
w=1/[\s^2^(Fo^2^)+(0.0833P)^2^+0.0000P] where P=(Fo^2^+2Fc^2^)/3' was
changed to 'calc'. New tag '_refine_ls_weighting_details' was
created. The value of the new tag was set to
'w=1/[\s^2^(Fo^2^)+(0.0833P)^2^+0.0000P] where P=(Fo^2^+2Fc^2^)/3'.

Automatic conversion script
Id: cif_fix_values 3143 2015-03-26 13:38:13Z robertas 
;
_cod_original_cell_volume 20226(4)
_cod_original_sg_symbol_H-M 'I 2/a'
_cod_database_code 7110680

loop_
_symmetry_equiv_pos_as_xyz
'x, y, z'
'-x+1/2, y, -z'
'x+1/2, y+1/2, z+1/2'
'-x+1, y+1/2, -z+1/2'
'-x, -y, -z'
'x-1/2, -y, z'
'-x+1/2, -y+1/2, -z+1/2'
'x, -y+1/2, z+1/2'

loop_
_atom_site_label
_atom_site_type_symbol
_atom_site_fract_x
_atom_site_fract_y
_atom_site_fract_z
_atom_site_U_iso_or_equiv
_atom_site_adp_type
_atom_site_occupancy
_atom_site_calc_flag
_atom_site_refinement_flags
_atom_site_disorder_assembly
_atom_site_disorder_group
Pt1 Pt 0.086596(13) 0.91912(2) 0.194639(19) 0.02836(13) Uani 1 d . . .
Cd2 Cd 0.03649(2) 1.01308(4) 0.24524(4) 0.0353(2) Uani 1 d . . .
Cd1 Cd 0.12397(2) 0.80605(4) 0.14534(4) 0.0322(2) Uani 1 d . . .
Cl1 Cl 0.17811(9) 0.77409(19) 0.13358(15) 0.0519(9) Uani 1 d . . .
Cl2 Cl 0.07838(9) 0.73053(16) 0.10073(14) 0.0461(8) Uani 1 d . . .
Cl3 Cl -0.02105(9) 0.99859(18) 0.25132(15) 0.0490(9) Uani 1 d . . .
Cl4 Cl 0.06486(12) 1.1097(2) 0.2907(3) 0.104(2) Uani 1 d . . .
C1 C 0.1012(3) 0.9181(5) 0.1265(5) 0.033(3) Uani 1 d . . .
C2 C 0.1113(3) 0.9107(6) 0.0863(5) 0.033(3) Uani 1 d . . .
C3 C 0.1210(3) 0.9085(6) 0.0360(5) 0.034(3) Uani 1 d . . .
C4 C 0.1320(5) 0.9635(7) 0.0147(6) 0.072(5) Uani 1 d . . .
H4A H 0.1339 1.0036 0.0343 0.086 Uiso 1 calc R . .
C5 C 0.1400(5) 0.9628(7) -0.0330(7) 0.080(6) Uani 1 d . . .
H5A H 0.1460 1.0023 -0.0479 0.096 Uiso 1 calc R . .
C6 C 0.1396(5) 0.9041(8) -0.0601(6) 0.073(6) Uani 1 d . . .
H6A H 0.1466 0.9020 -0.0925 0.088 Uiso 1 calc R . .
C7 C 0.1290(5) 0.8500(7) -0.0399(7) 0.081(6) Uani 1 d . . .
H7A H 0.1280 0.8098 -0.0591 0.097 Uiso 1 calc R . .
C8 C 0.1197(5) 0.8508(7) 0.0068(6) 0.065(5) Uani 1 d . . .
H8A H 0.1122 0.8115 0.0198 0.078 Uiso 1 calc R . .
C9 C 0.1234(3) 0.8544(6) 0.2311(5) 0.031(3) Uani 1 d . . .
C10 C 0.1454(3) 0.8159(6) 0.2543(5) 0.031(3) Uani 1 d . . .
C11 C 0.1723(3) 0.7792(6) 0.2891(5) 0.036(3) Uani 1 d . . .
C12 C 0.1667(4) 0.7435(7) 0.3326(5) 0.047(4) Uani 1 d . . .
H12A H 0.1443 0.7413 0.3370 0.057 Uiso 1 calc R . .
C13 C 0.1937(5) 0.7114(8) 0.3693(7) 0.072(5) Uani 1 d . . .
H13A H 0.1901 0.6914 0.4009 0.086 Uiso 1 calc R . .
C14 C 0.2256(4) 0.7077(7) 0.3608(6) 0.061(5) Uani 1 d . . .
H14A H 0.2436 0.6831 0.3848 0.073 Uiso 1 calc R . .
C15 C 0.2307(4) 0.7400(8) 0.3177(6) 0.062(5) Uani 1 d . . .
H15A H 0.2527 0.7387 0.3118 0.074 Uiso 1 calc R . .
C16 C 0.2046(3) 0.7752(7) 0.2816(5) 0.042(3) Uani 1 d . . .
H16A H 0.2090 0.7968 0.2513 0.051 Uiso 1 calc R . .
C17 C 0.0507(3) 0.9864(6) 0.1617(5) 0.038(3) Uani 1 d . . .
C18 C 0.0303(4) 1.0291(6) 0.1418(6) 0.044(4) Uani 1 d . . .
C19 C 0.0085(4) 1.0782(7) 0.1086(6) 0.052(4) Uani 1 d . . .
C20 C 0.0046(4) 1.0796(8) 0.0526(6) 0.063(5) Uani 1 d . . .
H20A H 0.0161 1.0481 0.0367 0.075 Uiso 1 calc R . .
C21 C -0.0158(5) 1.1261(9) 0.0204(7) 0.075(5) Uani 1 d . . .
H21A H -0.0190 1.1253 -0.0179 0.090 Uiso 1 calc R . .
C22 C -0.0315(5) 1.1730(10) 0.0417(9) 0.092(7) Uani 1 d . . .
H22A H -0.0455 1.2053 0.0190 0.110 Uiso 1 calc R . .
C23 C -0.0266(6) 1.1725(10) 0.0968(9) 0.119(10) Uani 1 d . . .
H23A H -0.0373 1.2056 0.1125 0.143 Uiso 1 calc R . .
C24 C -0.0069(5) 1.1263(8) 0.1309(8) 0.086(7) Uani 1 d . . .
H24A H -0.0041 1.1277 0.1692 0.103 Uiso 1 calc R . .
C25 C 0.0734(3) 0.9170(5) 0.2643(5) 0.040(3) Uani 1 d . . .
C26 C 0.0662(3) 0.9132(6) 0.3080(5) 0.033(3) Uani 1 d . . .
C27 C 0.0618(3) 0.8953(6) 0.3593(5) 0.037(3) Uani 1 d . . .
C28 C 0.0386(3) 0.9245(7) 0.3825(5) 0.043(3) Uani 1 d . . .
H28A H 0.0248 0.9593 0.3631 0.052 Uiso 1 calc R . .
C29 C 0.0344(4) 0.9060(7) 0.4315(5) 0.047(4) Uani 1 d . . .
H29A H 0.0185 0.9282 0.4462 0.057 Uiso 1 calc R . .
C30 C 0.0538(3) 0.8540(7) 0.4597(5) 0.043(3) Uani 1 d . . .
H30A H 0.0502 0.8382 0.4927 0.051 Uiso 1 calc R . .
C31 C 0.0780(4) 0.8260(6) 0.4390(5) 0.045(4) Uani 1 d . . .
H31A H 0.0923 0.7926 0.4595 0.054 Uiso 1 calc R . .
C32 C 0.0822(3) 0.8449(6) 0.3893(5) 0.043(3) Uani 1 d . . .
H32A H 0.0989 0.8239 0.3756 0.051 Uiso 1 calc R . .
Pt2 Pt 0.2500 1.2500 0.2500 0.03550(19) Uani 1 d S . .
Cd3 Cd 0.19519(3) 1.33479(4) 0.16042(4) 0.0381(2) Uani 1 d . . .
Cl5 Cl 0.22704(10) 1.42098(17) 0.13277(16) 0.0550(9) Uani 1 d . . .
Cl6 Cl 0.13380(9) 1.33608(17) 0.11873(15) 0.0498(9) Uani 1 d . . .
C33 C 0.2144(3) 1.3151(6) 0.2589(5) 0.037(3) Uani 1 d . . .
C34 C 0.1943(3) 1.3555(6) 0.2642(5) 0.039(3) Uani 1 d . . .
C35 C 0.1717(3) 1.3999(5) 0.2810(5) 0.033(3) Uani 1 d . . .
C36 C 0.1854(4) 1.4380(6) 0.3284(6) 0.053(4) Uani 1 d . . .
H36A H 0.2090 1.4338 0.3476 0.063 Uiso 1 calc R . .
C37 C 0.1654(5) 1.4811(8) 0.3478(7) 0.062(4) Uani 1 d . . .
H37A H 0.1748 1.5067 0.3797 0.075 Uiso 1 calc R . .
C38 C 0.1310(5) 1.4852(7) 0.3186(6) 0.058(5) Uani 1 d . . .
H38A H 0.1164 1.5133 0.3315 0.069 Uiso 1 calc R . .
C39 C 0.1172(5) 1.4495(8) 0.2710(7) 0.065(5) Uani 1 d . . .
H39A H 0.0936 1.4535 0.2519 0.078 Uiso 1 calc R . .
C40 C 0.1381(4) 1.4078(6) 0.2512(7) 0.051(4) Uani 1 d . . .
H40A H 0.1292 1.3852 0.2175 0.061 Uiso 1 calc R . .
C41 C 0.2257(4) 1.2293(6) 0.1739(7) 0.049(4) Uani 1 d . . .
C42 C 0.2094(4) 1.2179(6) 0.1247(6) 0.043(4) Uani 1 d . . .
C43 C 0.1936(4) 1.1943(7) 0.0705(6) 0.050(4) Uani 1 d . . .
C44 C 0.2123(5) 1.1496(8) 0.0482(6) 0.073(5) Uani 1 d . . .
H44A H 0.2346 1.1368 0.0693 0.088 Uiso 1 calc R . .
C45 C 0.1991(6) 1.1240(10) -0.0033(7) 0.084(6) Uani 1 d . . .
H45A H 0.2123 1.0943 -0.0177 0.100 Uiso 1 calc R . .
C46 C 0.1661(6) 1.1418(9) -0.0345(7) 0.085(6) Uani 1 d . . .
H46A H 0.1560 1.1227 -0.0694 0.101 Uiso 1 calc R . .
C47 C 0.1488(5) 1.1878(9) -0.0133(7) 0.077(6) Uani 1 d . . .
H47A H 0.1272 1.2036 -0.0352 0.093 Uiso 1 calc R . .
C48 C 0.1618(5) 1.2110(8) 0.0382(6) 0.063(5) Uani 1 d . . .
H48A H 0.1482 1.2401 0.0524 0.076 Uiso 1 calc R . .
N1 N 0.3341(3) 1.4127(6) 0.2458(5) 0.050(3) Uani 1 d . . .
C49 C 0.3050(4) 1.4265(7) 0.2707(5) 0.047(4) Uani 1 d . . .
H49A H 0.2840 1.4353 0.2404 0.056 Uiso 1 calc R . .
H49B H 0.3007 1.3860 0.2893 0.056 Uiso 1 calc R . .
C50 C 0.3095(4) 1.4819(8) 0.3108(6) 0.060(4) Uani 1 d . . .
H50A H 0.3305 1.4747 0.3415 0.072 Uiso 1 calc R . .
H50B H 0.3122 1.5237 0.2927 0.072 Uiso 1 calc R . .
C51 C 0.2789(4) 1.4853(8) 0.3319(7) 0.070(5) Uani 1 d . . .
H51A H 0.2583 1.4931 0.3006 0.084 Uiso 1 calc R . .
H51B H 0.2759 1.4422 0.3479 0.084 Uiso 1 calc R . .
C52 C 0.2805(6) 1.5362(12) 0.3733(9) 0.120(9) Uani 1 d . . .
H52A H 0.2587 1.5370 0.3829 0.145 Uiso 1 calc R . .
H52B H 0.2843 1.5790 0.3586 0.145 Uiso 1 calc R . .
H52C H 0.2993 1.5265 0.4061 0.145 Uiso 1 calc R . .
C53 C 0.3222(5) 1.3535(7) 0.2074(7) 0.067(5) Uani 1 d . . .
H53A H 0.3173 1.3165 0.2292 0.080 Uiso 1 calc R . .
H53B H 0.3004 1.3652 0.1798 0.080 Uiso 1 calc R . .
C54 C 0.3473(4) 1.3305(10) 0.1780(9) 0.095(7) Uani 1 d D . .
H54A H 0.3482 1.3631 0.1496 0.114 Uiso 1 calc R . .
H54B H 0.3704 1.3277 0.2043 0.114 Uiso 1 calc R . .
C55 C 0.3378(6) 1.2648(10) 0.1513(11) 0.140(12) Uani 1 d D . .
C56 C 0.3722(10) 1.2279(18) 0.156(3) 0.17(3) Uani 0.50 d PD A 1
C56A C 0.3024(9) 1.272(2) 0.1074(15) 0.105(14) Uani 0.50 d PDU A 2
C57 C 0.3678(3) 1.3996(8) 0.2889(7) 0.065(5) Uani 1 d . . .
H57A H 0.3736 1.4380 0.3137 0.079 Uiso 1 calc R . .
H57B H 0.3862 1.3946 0.2707 0.079 Uiso 1 calc R . .
C58 C 0.3669(4) 1.3378(8) 0.3231(6) 0.065(5) Uani 1 d . . .
H58A H 0.3645 1.2982 0.2999 0.078 Uiso 1 calc R . .
H58B H 0.3471 1.3398 0.3385 0.078 Uiso 1 calc R . .
C59 C 0.4008(4) 1.3351(8) 0.3697(7) 0.065(5) Uani 1 d . . .
H59A H 0.4034 1.2908 0.3863 0.078 Uiso 1 calc R . .
H59B H 0.4202 1.3423 0.3541 0.078 Uiso 1 calc R . .
C60 C 0.4027(5) 1.3836(9) 0.4125(8) 0.083(6) Uani 1 d . . .
H60A H 0.4232 1.3755 0.4431 0.100 Uiso 1 calc R . .
H60B H 0.3822 1.3801 0.4253 0.100 Uiso 1 calc R . .
H60C H 0.4039 1.4276 0.3978 0.100 Uiso 1 calc R . .
C61 C 0.3409(4) 1.4720(6) 0.2145(6) 0.052(4) Uani 1 d D . .
H61A H 0.3500 1.5076 0.2411 0.063 Uiso 1 calc R . .
H61B H 0.3590 1.4603 0.1972 0.063 Uiso 1 calc R . .
C62 C 0.3103(4) 1.4985(7) 0.1706(6) 0.064(5) Uani 1 d D . .
H62A H 0.2924 1.5127 0.1876 0.077 Uiso 1 calc R . .
H62B H 0.3005 1.4631 0.1441 0.077 Uiso 1 calc R . .
C63 C 0.3203(5) 1.5562(8) 0.1403(7) 0.091(7) Uani 1 d D . .
H63A H 0.3332 1.5884 0.1676 0.109 Uiso 1 calc R . .
H63B H 0.3359 1.5402 0.1195 0.109 Uiso 1 calc R . .
C64 C 0.2917(6) 1.5887(9) 0.1033(7) 0.114(9) Uani 1 d D . .
H64A H 0.3001 1.6222 0.0827 0.137 Uiso 1 calc R . .
H64B H 0.2776 1.6095 0.1241 0.137 Uiso 1 calc R . .
H64C H 0.2778 1.5566 0.0778 0.137 Uiso 1 calc R . .
N2 N 0.1369(3) 0.5495(6) 0.0844(5) 0.052(3) Uani 1 d . . .
C65 C 0.1001(4) 0.5583(7) 0.0869(6) 0.055(4) Uani 1 d D . .
H65A H 0.0993 0.5976 0.1093 0.066 Uiso 1 calc R . .
H65B H 0.0853 0.5672 0.0494 0.066 Uiso 1 calc R . .
C66 C 0.0851(4) 0.5009(7) 0.1100(7) 0.069(5) Uani 1 d D . .
C67 C 0.0460(4) 0.4982(11) 0.0887(15) 0.069(11) Uani 0.50 d PD B 1
C68 C 0.0282(5) 0.5566(10) 0.0943(13) 0.147(13) Uani 1 d D . .
C67A C 0.0571(7) 0.528(2) 0.1328(11) 0.085(12) Uani 0.50 d PD B 2
C69 C 0.1605(4) 0.5403(7) 0.1417(6) 0.058(4) Uani 1 d D . .
H69A H 0.1546 0.4983 0.1563 0.070 Uiso 1 calc R . .
H69B H 0.1844 0.5365 0.1395 0.070 Uiso 1 calc R . .
C70 C 0.1595(4) 0.5935(8) 0.1818(6) 0.072(5) Uani 1 d D . .
H70A H 0.1376 0.5911 0.1915 0.086 Uiso 1 calc R . .
H70B H 0.1608 0.6368 0.1650 0.086 Uiso 1 calc R . .
C71 C 0.1904(5) 0.5855(9) 0.2347(6) 0.088(6) Uani 1 d D . .
H71A H 0.1868 0.6145 0.2637 0.106 Uiso 1 calc R . .
H71B H 0.1911 0.5397 0.2479 0.106 Uiso 1 calc R . .
C72 C 0.2224(6) 0.6010(14) 0.2254(11) 0.161(9) Uani 1 d D . .
H72A H 0.2406 0.5991 0.2601 0.193 Uiso 1 calc R . .
H72B H 0.2213 0.6453 0.2101 0.193 Uiso 1 calc R . .
H72C H 0.2273 0.5694 0.1997 0.193 Uiso 1 calc R . .
C73 C 0.1412(4) 0.4911(7) 0.0515(6) 0.063(5) Uani 1 d D . .
H73A H 0.1658 0.4866 0.0538 0.075 Uiso 1 calc R . .
H73B H 0.1344 0.4514 0.0683 0.075 Uiso 1 calc R . .
C74 C 0.1210(5) 0.4930(8) -0.0075(6) 0.083(6) Uani 1 d D . .
H74A H 0.1296 0.5286 -0.0266 0.099 Uiso 1 calc R . .
H74B H 0.0965 0.5013 -0.0110 0.099 Uiso 1 calc R . .
C75 C 0.1255(7) 0.4246(11) -0.0334(8) 0.161(13) Uani 1 d D . .
H75A H 0.1496 0.4191 -0.0339 0.193 Uiso 1 calc R . .
H75B H 0.1200 0.3889 -0.0109 0.193 Uiso 1 calc R . .
C76 C 0.1034(7) 0.4209(12) -0.0873(10) 0.161(9) Uani 1 d D . .
H76A H 0.1089 0.3817 -0.1054 0.193 Uiso 1 calc R . .
H76B H 0.1065 0.4600 -0.1078 0.193 Uiso 1 calc R . .
H76C H 0.0795 0.4185 -0.0862 0.193 Uiso 1 calc R . .
C77 C 0.1472(5) 0.6105(7) 0.0601(7) 0.064(5) Uani 1 d . . .
H77A H 0.1301 0.6173 0.0241 0.077 Uiso 1 calc R . .
H77B H 0.1446 0.6476 0.0837 0.077 Uiso 1 calc R . .
C78 C 0.1809(5) 0.6168(12) 0.0515(8) 0.105(8) Uani 1 d . . .
H78A H 0.1858 0.5777 0.0320 0.126 Uiso 1 calc R . .
H78B H 0.1987 0.6200 0.0872 0.126 Uiso 1 calc R . .
C79 C 0.1815(6) 0.6829(10) 0.0153(9) 0.091(7) Uani 1 d . . .
H79A H 0.1682 0.6752 -0.0233 0.110 Uiso 1 calc R . .
H79B H 0.1708 0.7198 0.0296 0.110 Uiso 1 calc R . .
C80 C 0.2142(7) 0.6977(16) 0.0182(11) 0.173(14) Uani 1 d . . .
H80A H 0.2146 0.7269 -0.0122 0.208 Uiso 1 calc R . .
H80B H 0.2268 0.6574 0.0158 0.208 Uiso 1 calc R . .
H80C H 0.2249 0.7198 0.0530 0.208 Uiso 1 calc R . .
N3 N 0.0145(3) 1.2833(6) 0.3239(5) 0.056(3) Uani 1 d . . .
C81 C 0.0302(4) 1.2361(8) 0.3701(8) 0.080(6) Uani 1 d D . .
H81A H 0.0250 1.1908 0.3563 0.097 Uiso 1 calc R . .
H81B H 0.0554 1.2416 0.3808 0.097 Uiso 1 calc R . .
C82 C 0.0181(5) 1.2442(9) 0.4198(7) 0.090(6) Uani 1 d D . .
H82A H -0.0064 1.2327 0.4121 0.108 Uiso 1 calc R . .
H82B H 0.0217 1.2897 0.4339 0.108 Uiso 1 calc R . .
C83 C 0.0420(8) 1.1934(13) 0.4623(9) 0.140(12) Uani 1 d D . .
H83A H 0.0367 1.1480 0.4486 0.168 Uiso 1 calc R . .
H83B H 0.0665 1.2023 0.4657 0.168 Uiso 1 calc R . .
C84 C 0.0369(8) 1.1988(18) 0.5060(11) 0.198(18) Uani 1 d D . .
H84A H 0.0589 1.1992 0.5346 0.237 Uiso 1 calc R . .
H84B H 0.0231 1.1617 0.5120 0.237 Uiso 1 calc R . .
H84C H 0.0246 1.2398 0.5072 0.237 Uiso 1 calc R . .
C85 C 0.0333(5) 1.2724(8) 0.2814(8) 0.094(7) Uani 1 d D . .
H85A H 0.0576 1.2850 0.2979 0.113 Uiso 1 calc R . .
H85B H 0.0330 1.2248 0.2736 0.113 Uiso 1 calc R . .
C86 C 0.0207(6) 1.3075(8) 0.2278(8) 0.123(10) Uani 1 d D . .
H86A H 0.0193 1.3555 0.2329 0.148 Uiso 1 calc R . .
H86B H -0.0019 1.2909 0.2061 0.148 Uiso 1 calc R . .
C87 C 0.0506(8) 1.2890(15) 0.1997(11) 0.163(13) Uani 1 d DU . .
H87A H 0.0732 1.2905 0.2275 0.196 Uiso 1 calc R . .
H87B H 0.0469 1.2440 0.1847 0.196 Uiso 1 calc R . .
C88 C 0.0502(8) 1.3266(14) 0.1640(11) 0.162(12) Uani 1 d DU . .
H88A H 0.0676 1.3139 0.1461 0.195 Uiso 1 calc R . .
H88B H 0.0552 1.3708 0.1793 0.195 Uiso 1 calc R . .
H88C H 0.0275 1.3262 0.1372 0.195 Uiso 1 calc R . .
C89 C -0.0234(4) 1.2690(7) 0.3007(6) 0.056(4) Uani 1 d . . .
H89A H -0.0345 1.2761 0.3303 0.067 Uiso 1 calc R . .
H89B H -0.0332 1.3018 0.2718 0.067 Uiso 1 calc R . .
C90 C -0.0337(5) 1.2023(8) 0.2769(8) 0.081(6) Uani 1 d . . .
H90A H -0.0276 1.1688 0.3063 0.097 Uiso 1 calc R . .
H90B H -0.0212 1.1919 0.2498 0.097 Uiso 1 calc R . .
C91 C -0.0720(5) 1.2008(9) 0.2496(8) 0.084(6) Uani 1 d . . .
H91A H -0.0840 1.2097 0.2776 0.101 Uiso 1 calc R . .
H91B H -0.0778 1.2368 0.2224 0.101 Uiso 1 calc R . .
C92 C -0.0854(6) 1.1382(10) 0.2215(10) 0.129(10) Uani 1 d . . .
H92A H -0.1103 1.1358 0.2158 0.155 Uiso 1 calc R . .
H92B H -0.0742 1.1011 0.2441 0.155 Uiso 1 calc R . .
H92C H -0.0805 1.1364 0.1860 0.155 Uiso 1 calc R . .
C93 C 0.0187(4) 1.3552(7) 0.3432(7) 0.065(5) Uani 1 d . . .
H93A H 0.0070 1.3837 0.3120 0.078 Uiso 1 calc R . .
H93B H 0.0068 1.3610 0.3719 0.078 Uiso 1 calc R . .
C94 C 0.0550(5) 1.3781(9) 0.3656(8) 0.082(6) Uani 1 d . . .
H94A H 0.0659 1.3789 0.3354 0.098 Uiso 1 calc R . .
H94B H 0.0677 1.3459 0.3930 0.098 Uiso 1 calc R . .
C95 C 0.0587(6) 1.4472(10) 0.3927(8) 0.091(6) Uani 1 d . . .
H95A H 0.0822 1.4640 0.3975 0.110 Uiso 1 calc R . .
H95B H 0.0423 1.4780 0.3687 0.110 Uiso 1 calc R . .
C96 C 0.0520(7) 1.4433(12) 0.4444(9) 0.136(11) Uani 1 d . . .
H96A H 0.0561 1.4862 0.4625 0.164 Uiso 1 calc R . .
H96B H 0.0672 1.4105 0.4673 0.164 Uiso 1 calc R . .
H96C H 0.0280 1.4305 0.4392 0.164 Uiso 1 calc R . .
O1 O 0.2500 1.438(3) 0.0000 0.059(16) Uiso 0.25 d SP . .
O1A O 0.2711(13) 1.412(2) 0.015(2) 0.083(15) Uiso 0.25 d P . .
O2 O 0.2690(15) 1.582(3) 0.505(3) 0.13(2) Uiso 0.25 d P . .
O2A O 0.2234(18) 1.539(4) 0.459(3) 0.13(2) Uiso 0.25 d P . .

loop_
_atom_site_aniso_label
_atom_site_aniso_U_11
_atom_site_aniso_U_22
_atom_site_aniso_U_33
_atom_site_aniso_U_23
_atom_site_aniso_U_13
_atom_site_aniso_U_12
Pt1 0.0363(3) 0.0202(2) 0.0312(3) 0.0011(2) 0.0137(2) 0.0055(2)
Cd2 0.0401(6) 0.0230(4) 0.0479(6) 0.0013(4) 0.0208(5) 0.0057(4)
Cd1 0.0411(6) 0.0238(4) 0.0320(5) -0.0025(4) 0.0107(4) 0.0071(4)
Cl1 0.044(2) 0.062(2) 0.050(2) -0.0110(18) 0.0126(17) 0.0183(18)
Cl2 0.055(2) 0.0318(17) 0.050(2) -0.0073(15) 0.0124(17) -0.0045(16)
Cl3 0.039(2) 0.052(2) 0.059(2) 0.0030(18) 0.0203(17) 0.0083(17)
Cl4 0.074(3) 0.041(2) 0.217(6) -0.061(3) 0.076(4) -0.017(2)
C1 0.029(7) 0.011(5) 0.057(8) 0.001(6) 0.012(6) 0.005(5)
C2 0.046(8) 0.025(6) 0.035(7) -0.003(5) 0.022(6) -0.003(6)
C3 0.052(8) 0.031(7) 0.024(6) 0.000(5) 0.018(6) 0.010(6)
C4 0.139(17) 0.037(9) 0.051(10) 0.009(7) 0.046(11) 0.012(10)
C5 0.18(2) 0.027(8) 0.071(11) -0.003(8) 0.090(13) -0.019(10)
C6 0.125(16) 0.073(12) 0.045(9) 0.011(8) 0.061(11) 0.007(11)
C7 0.158(19) 0.030(8) 0.080(12) -0.005(8) 0.076(13) -0.015(10)
C8 0.135(16) 0.036(8) 0.047(9) -0.001(7) 0.064(10) -0.006(9)
C9 0.036(7) 0.036(7) 0.023(6) -0.003(6) 0.012(6) -0.011(6)
C10 0.042(8) 0.028(6) 0.021(6) -0.003(5) 0.007(6) 0.009(6)
C11 0.033(8) 0.040(7) 0.034(7) -0.004(6) 0.007(6) 0.011(6)
C12 0.037(8) 0.057(9) 0.044(8) 0.007(7) 0.003(7) -0.005(7)
C13 0.085(14) 0.057(11) 0.067(12) 0.029(9) 0.012(10) 0.016(10)
C14 0.070(12) 0.051(10) 0.057(10) 0.029(8) 0.010(9) 0.030(9)
C15 0.038(9) 0.084(12) 0.055(10) -0.005(9) 0.000(7) 0.021(9)
C16 0.037(8) 0.056(9) 0.034(7) 0.010(6) 0.009(6) 0.015(7)
C17 0.049(8) 0.041(8) 0.031(7) 0.006(6) 0.023(6) 0.003(7)
C18 0.050(9) 0.031(7) 0.065(10) 0.020(7) 0.038(8) 0.024(7)
C19 0.056(10) 0.032(8) 0.071(11) 0.019(7) 0.023(8) 0.006(7)
C20 0.061(10) 0.068(11) 0.069(11) 0.032(9) 0.037(9) 0.054(9)
C21 0.086(14) 0.068(12) 0.069(12) 0.038(10) 0.019(10) 0.008(11)
C22 0.095(15) 0.085(14) 0.099(16) 0.058(12) 0.034(13) 0.065(12)
C23 0.18(2) 0.098(17) 0.102(17) 0.038(14) 0.071(17) 0.103(17)
C24 0.120(17) 0.067(12) 0.078(12) 0.031(10) 0.039(12) 0.067(12)
C25 0.041(8) 0.014(6) 0.046(8) -0.008(6) -0.015(6) 0.013(6)
C26 0.049(8) 0.025(6) 0.027(7) -0.013(5) 0.017(6) 0.000(6)
C27 0.051(9) 0.025(6) 0.041(8) 0.001(6) 0.022(7) 0.001(6)
C28 0.046(8) 0.043(8) 0.045(8) 0.001(7) 0.020(7) 0.019(7)
C29 0.049(9) 0.068(10) 0.032(7) 0.000(7) 0.024(7) 0.001(8)
C30 0.047(9) 0.045(8) 0.034(7) 0.006(6) 0.008(7) 0.000(7)
C31 0.070(10) 0.027(7) 0.030(7) 0.012(6) 0.002(7) 0.007(7)
C32 0.042(8) 0.029(7) 0.049(8) -0.012(6) 0.001(7) 0.004(6)
Pt2 0.0434(4) 0.0195(3) 0.0479(4) -0.0002(3) 0.0200(4) 0.0077(3)
Cd3 0.0432(6) 0.0231(5) 0.0493(6) 0.0018(4) 0.0151(5) 0.0043(4)
Cl5 0.055(2) 0.0382(19) 0.072(3) 0.0093(18) 0.019(2) -0.0103(18)
Cl6 0.044(2) 0.0386(19) 0.065(2) -0.0065(17) 0.0131(18) -0.0007(16)
C33 0.040(8) 0.019(6) 0.051(8) -0.012(6) 0.015(7) 0.012(6)
C34 0.043(8) 0.025(7) 0.047(8) 0.000(6) 0.011(7) 0.004(6)
C35 0.051(9) 0.019(6) 0.033(7) 0.004(5) 0.019(6) 0.012(6)
C36 0.076(11) 0.033(8) 0.050(9) 0.008(7) 0.018(8) 0.005(8)
C37 0.080(13) 0.060(10) 0.059(10) 0.000(8) 0.038(10) 0.008(10)
C38 0.085(13) 0.043(9) 0.063(10) 0.016(8) 0.051(10) 0.034(9)
C39 0.085(12) 0.063(10) 0.073(12) 0.020(9) 0.066(10) 0.034(10)
C40 0.055(10) 0.030(8) 0.073(11) -0.002(7) 0.027(8) 0.011(7)
C41 0.073(11) 0.024(7) 0.072(11) 0.018(7) 0.055(9) 0.032(7)
C42 0.062(10) 0.024(7) 0.059(10) 0.013(7) 0.041(8) 0.019(7)
C43 0.083(12) 0.032(7) 0.045(9) -0.009(7) 0.032(9) 0.001(8)
C44 0.123(17) 0.050(10) 0.050(10) 0.013(8) 0.031(10) 0.028(10)
C45 0.131(19) 0.092(15) 0.043(10) -0.010(10) 0.049(12) 0.016(14)
C46 0.14(2) 0.068(12) 0.044(10) -0.018(9) 0.030(12) -0.037(13)
C47 0.102(15) 0.073(12) 0.068(12) -0.029(10) 0.044(11) 0.004(11)
C48 0.091(14) 0.052(10) 0.047(10) -0.022(8) 0.018(10) -0.018(10)
N1 0.049(7) 0.044(7) 0.056(8) 0.003(6) 0.011(6) -0.018(6)
C49 0.047(9) 0.049(9) 0.040(8) 0.014(7) 0.005(7) -0.003(7)
C50 0.055(10) 0.071(11) 0.053(10) -0.002(8) 0.013(8) -0.015(9)
C51 0.068(12) 0.054(10) 0.088(13) 0.013(9) 0.022(10) 0.020(9)
C52 0.108(19) 0.15(2) 0.111(18) -0.038(17) 0.048(16) 0.016(17)
C53 0.087(13) 0.033(8) 0.078(12) -0.007(8) 0.022(10) -0.032(9)
C54 0.054(12) 0.106(16) 0.142(19) -0.042(15) 0.057(13) -0.019(11)
C55 0.16(3) 0.073(15) 0.22(3) -0.082(19) 0.11(3) -0.049(17)
C56 0.12(5) 0.08(4) 0.29(8) 0.05(4) 0.02(5) -0.02(3)
C56A 0.10(2) 0.11(2) 0.12(2) -0.055(16) 0.046(16) -0.019(16)
C57 0.024(8) 0.077(12) 0.090(13) 0.034(10) 0.008(8) -0.004(8)
C58 0.045(9) 0.073(12) 0.070(11) 0.028(9) 0.005(8) 0.006(8)
C59 0.066(11) 0.052(10) 0.076(12) 0.003(9) 0.017(10) -0.002(9)
C60 0.082(14) 0.083(14) 0.088(14) 0.016(12) 0.029(12) -0.017(11)
C61 0.063(10) 0.032(8) 0.061(10) 0.005(7) 0.016(8) -0.024(7)
C62 0.069(11) 0.055(10) 0.058(10) 0.003(8) 0.002(9) -0.014(9)
C63 0.16(2) 0.044(10) 0.057(11) 0.018(9) 0.008(12) -0.031(12)
C64 0.21(3) 0.064(13) 0.057(12) 0.014(10) 0.018(15) -0.030(15)
N2 0.065(9) 0.041(7) 0.055(8) 0.000(6) 0.026(7) -0.006(6)
C65 0.051(10) 0.051(9) 0.064(10) 0.016(8) 0.018(8) 0.026(8)
C66 0.053(10) 0.044(9) 0.101(14) 0.013(9) 0.006(10) -0.005(8)
C67 0.025(16) 0.06(2) 0.13(4) 0.02(2) 0.03(2) -0.006(15)
C68 0.099(19) 0.063(14) 0.32(4) 0.058(19) 0.12(2) 0.004(13)
C67A 0.07(3) 0.10(3) 0.09(3) 0.03(3) 0.03(2) 0.00(3)
C69 0.067(11) 0.041(9) 0.065(11) 0.000(8) 0.014(9) -0.004(8)
C70 0.089(14) 0.060(11) 0.080(13) -0.010(9) 0.045(11) -0.018(10)
C71 0.133(19) 0.067(13) 0.068(12) -0.003(10) 0.035(13) -0.025(13)
C72 0.17(2) 0.121(17) 0.16(2) -0.023(15) 0.011(17) -0.030(16)
C73 0.063(11) 0.031(8) 0.089(13) -0.011(8) 0.013(10) -0.004(8)
C74 0.071(13) 0.086(14) 0.075(13) -0.035(11) -0.007(10) 0.007(11)
C75 0.15(2) 0.22(3) 0.066(15) -0.051(19) -0.040(16) -0.03(2)
C76 0.17(2) 0.121(17) 0.16(2) -0.023(15) 0.011(17) -0.030(16)
C77 0.096(14) 0.047(9) 0.058(10) -0.007(8) 0.036(10) -0.028(9)
C78 0.094(16) 0.16(2) 0.058(12) 0.016(14) 0.021(11) -0.039(16)
C79 0.091(16) 0.088(15) 0.106(17) -0.047(13) 0.047(14) -0.022(13)
C80 0.13(3) 0.26(4) 0.13(2) -0.10(3) 0.04(2) -0.01(3)
N3 0.073(10) 0.033(7) 0.071(9) 0.012(6) 0.035(8) 0.022(6)
C81 0.053(11) 0.046(10) 0.143(19) 0.039(11) 0.029(12) 0.022(8)
C82 0.116(18) 0.078(14) 0.071(13) 0.014(11) 0.019(13) 0.013(13)
C83 0.20(3) 0.12(2) 0.088(19) 0.025(17) 0.01(2) -0.01(2)
C84 0.11(2) 0.30(5) 0.15(3) 0.05(3) 0.00(2) 0.10(3)
C85 0.131(18) 0.049(10) 0.15(2) -0.010(12) 0.115(17) 0.003(11)
C86 0.25(3) 0.038(10) 0.15(2) 0.003(12) 0.16(2) 0.000(14)
C87 0.179(15) 0.161(15) 0.158(15) 0.001(9) 0.061(10) 0.005(10)
C88 0.163(19) 0.151(19) 0.180(19) -0.007(16) 0.062(16) 0.029(15)
C89 0.076(12) 0.042(9) 0.056(10) -0.001(7) 0.027(9) 0.024(8)
C90 0.104(16) 0.035(9) 0.120(16) -0.009(10) 0.059(14) 0.015(10)
C91 0.073(14) 0.078(14) 0.099(15) -0.020(11) 0.019(12) 0.020(11)
C92 0.13(2) 0.076(15) 0.17(2) -0.050(16) 0.016(18) 0.031(15)
C93 0.082(13) 0.042(9) 0.078(12) 0.006(8) 0.035(10) 0.030(9)
C94 0.081(14) 0.061(12) 0.103(15) -0.003(11) 0.024(12) -0.001(10)
C95 0.115(18) 0.088(15) 0.074(14) 0.007(11) 0.031(13) 0.029(13)
C96 0.21(3) 0.105(19) 0.104(19) 0.003(15) 0.06(2) 0.05(2)

loop_
_atom_type_symbol
_atom_type_description
_atom_type_scat_dispersion_real
_atom_type_scat_dispersion_imag
_atom_type_scat_source
C C 0.0033 0.0016 'International Tables Vol C Tables 4.2.6.8 and 6.1.1.4'
H H 0.0000 0.0000 'International Tables Vol C Tables 4.2.6.8 and 6.1.1.4'
N N 0.0061 0.0033 'International Tables Vol C Tables 4.2.6.8 and 6.1.1.4'
Cd Cd -0.8075 1.2024 'International Tables Vol C Tables 4.2.6.8 and 6.1.1.4'
Pt Pt -1.7033 8.3905 'International Tables Vol C Tables 4.2.6.8 and 6.1.1.4'
Cl Cl 0.1484 0.1585 'International Tables Vol C Tables 4.2.6.8 and 6.1.1.4'
O O 0.0106 0.0060 'International Tables Vol C Tables 4.2.6.8 and 6.1.1.4'

loop_
_geom_angle_atom_site_label_1
_geom_angle_atom_site_label_2
_geom_angle_atom_site_label_3
_geom_angle
_geom_angle_site_symmetry_3
_geom_angle_publ_flag
C1 Pt1 C25 177.5(5) . y
C1 Pt1 C17 90.2(5) . y
C25 Pt1 C17 92.3(5) . y
C1 Pt1 C9 91.6(4) . y
C25 Pt1 C9 85.9(4) . y
C17 Pt1 C9 177.2(5) . y
C1 Pt1 Cd1 50.1(3) . ?
C25 Pt1 Cd1 127.6(3) . ?
C17 Pt1 Cd1 134.1(3) . ?
C9 Pt1 Cd1 48.5(3) . ?
C1 Pt1 Cd2 135.7(3) . ?
C25 Pt1 Cd2 46.8(3) . ?
C17 Pt1 Cd2 46.6(3) . ?
C9 Pt1 Cd2 131.1(3) . ?
Cd1 Pt1 Cd2 168.60(3) . ?
Cl3 Cd2 Cl4 114.26(14) . y
Cl3 Cd2 C17 120.6(3) . y
Cl4 Cd2 C17 113.9(3) . y
Cl3 Cd2 C25 116.3(4) . y
Cl4 Cd2 C25 112.3(3) . y
C17 Cd2 C25 72.9(5) . y
Cl3 Cd2 C18 105.5(3) . y
Cl4 Cd2 C18 106.3(4) . y
C17 Cd2 C18 27.6(4) . y
C25 Cd2 C18 100.4(4) . y
Cl3 Cd2 C26 98.6(3) . y
Cl4 Cd2 C26 105.4(3) . y
C17 Cd2 C26 100.1(4) . y
C25 Cd2 C26 27.5(4) . y
C18 Cd2 C26 127.1(4) . y
Cl3 Cd2 Pt1 132.12(9) . ?
Cl4 Cd2 Pt1 113.41(11) . ?
C17 Cd2 Pt1 36.9(3) . ?
C25 Cd2 Pt1 36.8(3) . ?
C18 Cd2 Pt1 64.5(3) . ?
C26 Cd2 Pt1 64.3(2) . ?
Cl1 Cd1 C9 118.2(3) . y
Cl1 Cd1 Cl2 112.00(13) . y
C9 Cd1 Cl2 118.9(3) . y
Cl1 Cd1 C1 122.4(3) . y
C9 Cd1 C1 72.3(4) . y
Cl2 Cd1 C1 107.6(3) . y
Cl1 Cd1 C2 100.9(3) . y
C9 Cd1 C2 98.0(4) . y
Cl2 Cd1 C2 104.6(3) . y
C1 Cd1 C2 27.8(4) . y
Cl1 Cd1 C10 96.4(3) . y
C9 Cd1 C10 26.9(4) . y
Cl2 Cd1 C10 121.0(3) . y
C1 Cd1 C10 97.3(4) . y
C2 Cd1 C10 119.8(4) . y
Cl1 Cd1 Pt1 143.06(10) . ?
C9 Cd1 Pt1 38.8(3) . ?
Cl2 Cd1 Pt1 104.83(9) . ?
C1 Cd1 Pt1 38.3(3) . ?
C2 Cd1 Pt1 66.2(3) . ?
C10 Cd1 Pt1 65.8(3) . ?
C2 C1 Pt1 173.1(10) . ?
C2 C1 Cd1 81.4(8) . ?
Pt1 C1 Cd1 91.6(4) . ?
C1 C2 C3 173.4(13) . ?
C1 C2 Cd1 70.7(7) . ?
C3 C2 Cd1 115.6(8) . ?
C4 C3 C8 116.8(12) . ?
C4 C3 C2 121.7(12) . ?
C8 C3 C2 121.6(11) . ?
C5 C4 C3 122.4(14) . ?
C5 C4 H4A 118.8 . ?
C3 C4 H4A 118.8 . ?
C4 C5 C6 119.3(14) . ?
C4 C5 H5A 120.3 . ?
C6 C5 H5A 120.3 . ?
C7 C6 C5 118.8(13) . ?
C7 C6 H6A 120.6 . ?
C5 C6 H6A 120.6 . ?
C6 C7 C8 122.1(15) . ?
C6 C7 H7A 118.9 . ?
C8 C7 H7A 118.9 . ?
C7 C8 C3 120.4(13) . ?
C7 C8 H8A 119.8 . ?
C3 C8 H8A 119.8 . ?
C10 C9 Pt1 178.3(10) . ?
C10 C9 Cd1 88.9(8) . ?
Pt1 C9 Cd1 92.7(4) . ?
C9 C10 C11 169.7(12) . ?
C9 C10 Cd1 64.1(7) . ?
C11 C10 Cd1 125.4(8) . ?
C16 C11 C12 117.0(12) . ?
C16 C11 C10 122.6(12) . ?
C12 C11 C10 120.4(12) . ?
C13 C12 C11 120.5(14) . ?
C13 C12 H12A 119.8 . ?
C11 C12 H12A 119.8 . ?
C14 C13 C12 121.2(15) . ?
C14 C13 H13A 119.4 . ?
C12 C13 H13A 119.4 . ?
C15 C14 C13 118.1(14) . ?
C15 C14 H14A 120.9 . ?
C13 C14 H14A 120.9 . ?
C14 C15 C16 121.8(15) . ?
C14 C15 H15A 119.1 . ?
C16 C15 H15A 119.1 . ?
C11 C16 C15 121.0(13) . ?
C11 C16 H16A 119.5 . ?
C15 C16 H16A 119.5 . ?
C18 C17 Pt1 176.8(12) . ?
C18 C17 Cd2 84.3(9) . ?
Pt1 C17 Cd2 96.4(5) . ?
C17 C18 C19 168.5(14) . ?
C17 C18 Cd2 68.1(8) . ?
C19 C18 Cd2 123.2(9) . ?
C24 C19 C20 118.6(14) . ?
C24 C19 C18 122.1(15) . ?
C20 C19 C18 119.2(13) . ?
C21 C20 C19 120.2(15) . ?
C21 C20 H20A 119.9 . ?
C19 C20 H20A 119.9 . ?
C22 C21 C20 121.8(17) . ?
C22 C21 H21A 119.1 . ?
C20 C21 H21A 119.1 . ?
C21 C22 C23 117.5(16) . ?
C21 C22 H22A 121.2 . ?
C23 C22 H22A 121.2 . ?
C22 C23 C24 123.1(17) . ?
C22 C23 H23A 118.5 . ?
C24 C23 H23A 118.5 . ?
C19 C24 C23 118.8(17) . ?
C19 C24 H24A 120.6 . ?
C23 C24 H24A 120.6 . ?
C26 C25 Pt1 176.9(10) . ?
C26 C25 Cd2 86.6(8) . ?
Pt1 C25 Cd2 96.4(5) . ?
C25 C26 C27 167.3(13) . ?
C25 C26 Cd2 65.8(7) . ?
C27 C26 Cd2 126.7(8) . ?
C28 C27 C32 116.9(12) . ?
C28 C27 C26 124.3(12) . ?
C32 C27 C26 118.8(12) . ?
C29 C28 C27 123.4(13) . ?
C29 C28 H28A 118.3 . ?
C27 C28 H28A 118.3 . ?
C28 C29 C30 119.1(13) . ?
C28 C29 H29A 120.5 . ?
C30 C29 H29A 120.5 . ?
C31 C30 C29 118.8(12) . ?
C31 C30 H30A 120.6 . ?
C29 C30 H30A 120.6 . ?
C30 C31 C32 122.0(12) . ?
C30 C31 H31A 119.0 . ?
C32 C31 H31A 119.0 . ?
C31 C32 C27 119.6(13) . ?
C31 C32 H32A 120.2 . ?
C27 C32 H32A 120.2 . ?
C41 Pt2 C33 85.5(5) 7_575 ?
C41 Pt2 C33 94.5(5) . ?
C41 Pt2 Cd3 50.0(3) . ?
C33 Pt2 Cd3 49.6(4) . ?
C41 Pt2 Cd3 130.0(3) 7_575 ?
C33 Pt2 Cd3 130.4(4) 7_575 ?
Cl5 Cd3 Cl6 115.94(13) . y
Cl5 Cd3 C33 112.4(3) . y
Cl6 Cd3 C33 116.2(3) . y
Cl5 Cd3 C41 112.8(3) . y
Cl6 Cd3 C41 119.2(4) . y
C33 Cd3 C41 73.2(4) . y
Cl5 Cd3 C42 111.5(3) . y
Cl6 Cd3 C42 98.9(4) . y
C33 Cd3 C42 99.6(4) . y
C41 Cd3 C42 28.1(5) . y
Cl5 Cd3 C34 109.4(3) . y
Cl6 Cd3 C34 97.5(3) . y
C33 Cd3 C34 26.3(4) . y
C41 Cd3 C34 98.5(4) . y
C42 Cd3 C34 122.7(4) . y
Cl5 Cd3 Pt2 106.28(10) . ?
Cl6 Cd3 Pt2 137.74(9) . ?
C33 Cd3 Pt2 39.2(3) . ?
C41 Cd3 Pt2 37.6(4) . ?
C42 Cd3 Pt2 65.7(3) . ?
C34 Cd3 Pt2 65.5(3) . ?
C34 C33 Pt2 177.3(12) . ?
C34 C33 Cd3 88.5(10) . ?
Pt2 C33 Cd3 91.2(5) . ?
C33 C34 C35 169.2(14) . ?
C33 C34 Cd3 65.2(9) . ?
C35 C34 Cd3 125.4(9) . ?
C40 C35 C36 119.7(12) . ?
C40 C35 C34 122.0(12) . ?
C36 C35 C34 118.2(13) . ?
C37 C36 C35 122.1(16) . ?
C37 C36 H36A 119.0 . ?
C35 C36 H36A 119.0 . ?
C36 C37 C38 116.8(16) . ?
C36 C37 H37A 121.6 . ?
C38 C37 H37A 121.6 . ?
C39 C38 C37 122.1(14) . ?
C39 C38 H38A 119.0 . ?
C37 C38 H38A 119.0 . ?
C38 C39 C40 120.1(16) . ?
C38 C39 H39A 120.0 . ?
C40 C39 H39A 120.0 . ?
C35 C40 C39 119.0(15) . ?
C35 C40 H40A 120.5 . ?
C39 C40 H40A 120.5 . ?
C42 C41 Pt2 177.8(11) . ?
C42 C41 Cd3 85.4(9) . ?
Pt2 C41 Cd3 92.4(5) . ?
C41 C42 C43 170.4(13) . ?
C41 C42 Cd3 66.4(8) . ?
C43 C42 Cd3 123.2(9) . ?
C48 C43 C44 116.5(15) . ?
C48 C43 C42 126.0(13) . ?
C44 C43 C42 117.5(15) . ?
C45 C44 C43 121.6(18) . ?
C45 C44 H44A 119.2 . ?
C43 C44 H44A 119.2 . ?
C44 C45 C46 119.8(17) . ?
C44 C45 H45A 120.1 . ?
C46 C45 H45A 120.1 . ?
C47 C46 C45 118.1(17) . ?
C47 C46 H46A 121.0 . ?
C45 C46 H46A 121.0 . ?
C48 C47 C46 121(2) . ?
C48 C47 H47A 119.4 . ?
C46 C47 H47A 119.4 . ?
C47 C48 C43 122.8(17) . ?
C47 C48 H48A 118.6 . ?
C43 C48 H48A 118.6 . ?
C61 N1 C57 105.0(10) . ?
C61 N1 C49 110.6(11) . ?
C57 N1 C49 112.3(11) . ?
C61 N1 C53 111.2(11) . ?
C57 N1 C53 112.2(13) . ?
C49 N1 C53 105.6(11) . ?
C50 C49 N1 117.7(12) . ?
C50 C49 H49A 107.9 . ?
N1 C49 H49A 107.9 . ?
C50 C49 H49B 107.9 . ?
N1 C49 H49B 107.9 . ?
H49A C49 H49B 107.2 . ?
C51 C50 C49 109.1(13) . ?
C51 C50 H50A 109.9 . ?
C49 C50 H50A 109.9 . ?
C51 C50 H50B 109.9 . ?
C49 C50 H50B 109.9 . ?
H50A C50 H50B 108.3 . ?
C52 C51 C50 115.0(17) . ?
C52 C51 H51A 108.5 . ?
C50 C51 H51A 108.5 . ?
C52 C51 H51B 108.5 . ?
C50 C51 H51B 108.5 . ?
H51A C51 H51B 107.5 . ?
C51 C52 H52A 109.5 . ?
C51 C52 H52B 109.5 . ?
H52A C52 H52B 109.5 . ?
C51 C52 H52C 109.5 . ?
H52A C52 H52C 109.5 . ?
H52B C52 H52C 109.5 . ?
C54 C53 N1 115.2(13) . ?
C54 C53 H53A 108.5 . ?
N1 C53 H53A 108.5 . ?
C54 C53 H53B 108.5 . ?
N1 C53 H53B 108.5 . ?
H53A C53 H53B 107.5 . ?
C55 C54 C53 112.5(15) . ?
C55 C54 H54A 109.1 . ?
C53 C54 H54A 109.1 . ?
C55 C54 H54B 109.1 . ?
C53 C54 H54B 109.1 . ?
H54A C54 H54B 107.8 . ?
C54 C55 C56 106.5(17) . ?
C54 C55 C56A 107.5(17) . ?
N1 C57 C58 113.0(12) . ?
N1 C57 H57A 109.0 . ?
C58 C57 H57A 109.0 . ?
N1 C57 H57B 109.0 . ?
C58 C57 H57B 109.0 . ?
H57A C57 H57B 107.8 . ?
C57 C58 C59 107.7(13) . ?
C57 C58 H58A 110.2 . ?
C59 C58 H58A 110.2 . ?
C57 C58 H58B 110.2 . ?
C59 C58 H58B 110.2 . ?
H58A C58 H58B 108.5 . ?
C60 C59 C58 113.3(15) . ?
C60 C59 H59A 108.9 . ?
C58 C59 H59A 108.9 . ?
C60 C59 H59B 108.9 . ?
C58 C59 H59B 108.9 . ?
H59A C59 H59B 107.7 . ?
C59 C60 H60A 109.5 . ?
C59 C60 H60B 109.5 . ?
H60A C60 H60B 109.5 . ?
C59 C60 H60C 109.5 . ?
H60A C60 H60C 109.5 . ?
H60B C60 H60C 109.5 . ?
C62 C61 N1 116.1(11) . ?
C62 C61 H61A 108.3 . ?
N1 C61 H61A 108.3 . ?
C62 C61 H61B 108.3 . ?
N1 C61 H61B 108.3 . ?
H61A C61 H61B 107.4 . ?
C61 C62 C63 111.6(11) . ?
C61 C62 H62A 109.3 . ?
C63 C62 H62A 109.3 . ?
C61 C62 H62B 109.3 . ?
C63 C62 H62B 109.3 . ?
H62A C62 H62B 108.0 . ?
C64 C63 C62 113.9(13) . ?
C64 C63 H63A 108.8 . ?
C62 C63 H63A 108.8 . ?
C64 C63 H63B 108.8 . ?
C62 C63 H63B 108.8 . ?
H63A C63 H63B 107.7 . ?
C63 C64 H64A 109.5 . ?
C63 C64 H64B 109.5 . ?
H64A C64 H64B 109.5 . ?
C63 C64 H64C 109.5 . ?
H64A C64 H64C 109.5 . ?
H64B C64 H64C 109.5 . ?
C73 N2 C77 109.8(11) . ?
C73 N2 C69 107.5(12) . ?
C77 N2 C69 109.1(12) . ?
C73 N2 C65 112.8(12) . ?
C77 N2 C65 108.1(12) . ?
C69 N2 C65 109.4(11) . ?
C66 C65 N2 115.7(11) . ?
C66 C65 H65A 108.4 . ?
N2 C65 H65A 108.4 . ?
C66 C65 H65B 108.4 . ?
N2 C65 H65B 108.4 . ?
H65A C65 H65B 107.4 . ?
C65 C66 C67A 107.1(19) . ?
C65 C66 C67 112.5(13) . ?
C68 C67 C66 116.2(14) . ?
C68 C67A C66 116.5(15) . ?
C70 C69 N2 115.9(12) . ?
C70 C69 H69A 108.3 . ?
N2 C69 H69A 108.3 . ?
C70 C69 H69B 108.3 . ?
N2 C69 H69B 108.3 . ?
H69A C69 H69B 107.4 . ?
C69 C70 C71 109.9(12) . ?
C69 C70 H70A 109.7 . ?
C71 C70 H70A 109.7 . ?
C69 C70 H70B 109.7 . ?
C71 C70 H70B 109.7 . ?
H70A C70 H70B 108.2 . ?
C72 C71 C70 112.3(15) . ?
C72 C71 H71A 109.1 . ?
C70 C71 H71A 109.1 . ?
C72 C71 H71B 109.1 . ?
C70 C71 H71B 109.1 . ?
H71A C71 H71B 107.9 . ?
C71 C72 H72A 109.5 . ?
C71 C72 H72B 109.5 . ?
H72A C72 H72B 109.5 . ?
C71 C72 H72C 109.5 . ?
H72A C72 H72C 109.5 . ?
H72B C72 H72C 109.5 . ?
C74 C73 N2 115.2(12) . ?
C74 C73 H73A 108.5 . ?
N2 C73 H73A 108.5 . ?
C74 C73 H73B 108.5 . ?
N2 C73 H73B 108.5 . ?
H73A C73 H73B 107.5 . ?
C73 C74 C75 107.6(11) . ?
C73 C74 H74A 110.2 . ?
C75 C74 H74A 110.2 . ?
C73 C74 H74B 110.2 . ?
C75 C74 H74B 110.2 . ?
H74A C74 H74B 108.5 . ?
C76 C75 C74 109.7(15) . ?
C76 C75 H75A 109.7 . ?
C74 C75 H75A 109.7 . ?
C76 C75 H75B 109.7 . ?
C74 C75 H75B 109.7 . ?
H75A C75 H75B 108.2 . ?
C75 C76 H76A 109.5 . ?
C75 C76 H76B 109.5 . ?
H76A C76 H76B 109.5 . ?
C75 C76 H76C 109.5 . ?
H76A C76 H76C 109.5 . ?
H76B C76 H76C 109.5 . ?
C78 C77 N2 121.4(17) . ?
C78 C77 H77A 107.0 . ?
N2 C77 H77A 107.0 . ?
C78 C77 H77B 107.0 . ?
N2 C77 H77B 107.0 . ?
H77A C77 H77B 106.7 . ?
C77 C78 C79 108.9(18) . ?
C77 C78 H78A 109.9 . ?
C79 C78 H78A 109.9 . ?
C77 C78 H78B 109.9 . ?
C79 C78 H78B 109.9 . ?
H78A C78 H78B 108.3 . ?
C80 C79 C78 109(2) . ?
C80 C79 H79A 109.9 . ?
C78 C79 H79A 109.9 . ?
C80 C79 H79B 109.8 . ?
C78 C79 H79B 109.8 . ?
H79A C79 H79B 108.3 . ?
C79 C80 H80A 109.5 . ?
C79 C80 H80B 109.5 . ?
H80A C80 H80B 109.5 . ?
C79 C80 H80C 109.5 . ?
H80A C80 H80C 109.5 . ?
H80B C80 H80C 109.5 . ?
C85 N3 C89 111.2(13) . ?
C85 N3 C81 106.2(13) . ?
C89 N3 C81 109.8(12) . ?
C85 N3 C93 109.6(12) . ?
C89 N3 C93 108.4(11) . ?
C81 N3 C93 111.8(13) . ?
C82 C81 N3 115.1(13) . ?
C82 C81 H81A 108.5 . ?
N3 C81 H81A 108.5 . ?
C82 C81 H81B 108.5 . ?
N3 C81 H81B 108.5 . ?
H81A C81 H81B 107.5 . ?
C81 C82 C83 102.8(15) . ?
C81 C82 H82A 111.2 . ?
C83 C82 H82A 111.2 . ?
C81 C82 H82B 111.2 . ?
C83 C82 H82B 111.2 . ?
H82A C82 H82B 109.1 . ?
C84 C83 C82 110(2) . ?
C84 C83 H83A 109.7 . ?
C82 C83 H83A 109.7 . ?
C84 C83 H83B 109.7 . ?
C82 C83 H83B 109.7 . ?
H83A C83 H83B 108.2 . ?
C83 C84 H84A 109.5 . ?
C83 C84 H84B 109.5 . ?
H84A C84 H84B 109.5 . ?
C83 C84 H84C 109.5 . ?
H84A C84 H84C 109.5 . ?
H84B C84 H84C 109.5 . ?
C86 C85 N3 118.2(14) . ?
C86 C85 H85A 107.8 . ?
N3 C85 H85A 107.8 . ?
C86 C85 H85B 107.8 . ?
N3 C85 H85B 107.8 . ?
H85A C85 H85B 107.1 . ?
C85 C86 C87 100.8(15) . ?
C85 C86 H86A 111.6 . ?
C87 C86 H86A 111.6 . ?
C85 C86 H86B 111.6 . ?
C87 C86 H86B 111.6 . ?
H86A C86 H86B 109.4 . ?
C88 C87 C86 110(2) . ?
C88 C87 H87A 109.7 . ?
C86 C87 H87A 109.7 . ?
C88 C87 H87B 109.7 . ?
C86 C87 H87B 109.7 . ?
H87A C87 H87B 108.2 . ?
C87 C88 H88A 109.5 . ?
C87 C88 H88B 109.5 . ?
H88A C88 H88B 109.5 . ?
C87 C88 H88C 109.5 . ?
H88A C88 H88C 109.5 . ?
H88B C88 H88C 109.5 . ?
C90 C89 N3 117.9(13) . ?
C90 C89 H89A 107.8 . ?
N3 C89 H89A 107.8 . ?
C90 C89 H89B 107.8 . ?
N3 C89 H89B 107.8 . ?
H89A C89 H89B 107.2 . ?
C89 C90 C91 109.6(14) . ?
C89 C90 H90A 109.7 . ?
C91 C90 H90A 109.7 . ?
C89 C90 H90B 109.7 . ?
C91 C90 H90B 109.7 . ?
H90A C90 H90B 108.2 . ?
C92 C91 C90 115.2(16) . ?
C92 C91 H91A 108.5 . ?
C90 C91 H91A 108.5 . ?
C92 C91 H91B 108.5 . ?
C90 C91 H91B 108.5 . ?
H91A C91 H91B 107.5 . ?
C91 C92 H92A 109.5 . ?
C91 C92 H92B 109.5 . ?
H92A C92 H92B 109.5 . ?
C91 C92 H92C 109.5 . ?
H92A C92 H92C 109.5 . ?
H92B C92 H92C 109.5 . ?
C94 C93 N3 115.2(13) . ?
C94 C93 H93A 108.5 . ?
N3 C93 H93A 108.5 . ?
C94 C93 H93B 108.5 . ?
N3 C93 H93B 108.5 . ?
H93A C93 H93B 107.5 . ?
C93 C94 C95 114.2(16) . ?
C93 C94 H94A 108.7 . ?
C95 C94 H94A 108.7 . ?
C93 C94 H94B 108.7 . ?
C95 C94 H94B 108.7 . ?
H94A C94 H94B 107.6 . ?
C96 C95 C94 110.0(19) . ?
C96 C95 H95A 109.7 . ?
C94 C95 H95A 109.7 . ?
C96 C95 H95B 109.7 . ?
C94 C95 H95B 109.7 . ?
H95A C95 H95B 108.2 . ?
C95 C96 H96A 109.5 . ?
C95 C96 H96B 109.5 . ?
H96A C96 H96B 109.5 . ?
C95 C96 H96C 109.5 . ?
H96A C96 H96C 109.5 . ?
H96B C96 H96C 109.5 . ?

loop_
_geom_bond_atom_site_label_1
_geom_bond_atom_site_label_2
_geom_bond_distance
_geom_bond_publ_flag
Pt1 C1 1.989(13) y
Pt1 C25 1.996(15) y
Pt1 C17 2.003(13) y
Pt1 C9 2.012(13) y
Pt1 Cd1 3.2063(10) y
Pt1 Cd2 3.3117(10) y
Cd2 Cl3 2.404(4) y
Cd2 Cl4 2.406(4) y
Cd2 C17 2.423(12) y
Cd2 C25 2.428(11) y
Cd2 C18 2.598(14) y
Cd2 C26 2.657(12) y
Cd1 Cl1 2.393(4) y
Cd1 C9 2.403(11) y
Cd1 Cl2 2.427(3) y
Cd1 C1 2.459(11) y
Cd1 C2 2.576(12) y
Cd1 C10 2.670(11) y
C1 C2 1.217(16) y
C2 C3 1.446(16) ?
C3 C4 1.374(19) ?
C3 C8 1.384(17) ?
C4 C5 1.345(19) ?
C4 H4A 0.9500 ?
C5 C6 1.38(2) ?
C5 H5A 0.9500 ?
C6 C7 1.34(2) ?
C6 H6A 0.9500 ?
C7 C8 1.349(19) ?
C7 H7A 0.9500 ?
C8 H8A 0.9500 ?
C9 C10 1.210(16) y
C10 C11 1.409(16) ?
C11 C16 1.383(17) ?
C11 C12 1.395(18) ?
C12 C13 1.39(2) ?
C12 H12A 0.9500 ?
C13 C14 1.38(2) ?
C13 H13A 0.9500 ?
C14 C15 1.35(2) ?
C14 H14A 0.9500 ?
C15 C16 1.388(18) ?
C15 H15A 0.9500 ?
C16 H16A 0.9500 ?
C17 C18 1.209(17) y
C18 C19 1.441(18) ?
C19 C24 1.37(2) ?
C19 C20 1.39(2) ?
C20 C21 1.37(2) ?
C20 H20A 0.9500 ?
C21 C22 1.35(2) ?
C21 H21A 0.9500 ?
C22 C23 1.36(3) ?
C22 H22A 0.9500 ?
C23 C24 1.37(2) ?
C23 H23A 0.9500 ?
C24 H24A 0.9500 ?
C25 C26 1.231(17) y
C26 C27 1.418(16) ?
C27 C28 1.381(17) ?
C27 C32 1.403(17) ?
C28 C29 1.360(17) ?
C28 H28A 0.9500 ?
C29 C30 1.391(18) ?
C29 H29A 0.9500 ?
C30 C31 1.363(19) ?
C30 H30A 0.9500 ?
C31 C32 1.381(18) ?
C31 H31A 0.9500 ?
C32 H32A 0.9500 ?
Pt2 C41 1.955(17) y
Pt2 C33 2.023(11) y
Pt2 Cd3 3.2033(10) y
Cd3 Cl5 2.403(4) y
Cd3 Cl6 2.417(4) y
Cd3 C33 2.441(13) y
Cd3 C41 2.456(11) y
Cd3 C42 2.671(12) y
Cd3 C34 2.688(13) y
C33 C34 1.193(16) y
C34 C35 1.436(16) ?
C35 C40 1.370(19) ?
C35 C36 1.411(18) ?
C36 C37 1.38(2) ?
C36 H36A 0.9500 ?
C37 C38 1.39(2) ?
C37 H37A 0.9500 ?
C38 C39 1.39(2) ?
C38 H38A 0.9500 ?
C39 C40 1.394(18) ?
C39 H39A 0.9500 ?
C40 H40A 0.9500 ?
C41 C42 1.26(2) y
C42 C43 1.43(2) ?
C43 C48 1.36(2) ?
C43 C44 1.41(2) ?
C44 C45 1.37(2) ?
C44 H44A 0.9500 ?
C45 C46 1.40(3) ?
C45 H45A 0.9500 ?
C46 C47 1.37(2) ?
C46 H46A 0.9500 ?
C47 C48 1.35(2) ?
C47 H47A 0.9500 ?
C48 H48A 0.9500 ?
N1 C61 1.515(15) ?
N1 C57 1.517(17) ?
N1 C49 1.520(18) ?
N1 C53 1.542(17) ?
C49 C50 1.497(19) ?
C49 H49A 0.9900 ?
C49 H49B 0.9900 ?
C50 C51 1.49(2) ?
C50 H50A 0.9900 ?
C50 H50B 0.9900 ?
C51 C52 1.47(2) ?
C51 H51A 0.9900 ?
C51 H51B 0.9900 ?
C52 H52A 0.9800 ?
C52 H52B 0.9800 ?
C52 H52C 0.9800 ?
C53 C54 1.50(2) ?
C53 H53A 0.9900 ?
C53 H53B 0.9900 ?
C54 C55 1.50(3) ?
C54 H54A 0.9900 ?
C54 H54B 0.9900 ?
C55 C56 1.559(18) ?
C55 C56A 1.56(2) ?
C57 C58 1.54(2) ?
C57 H57A 0.9900 ?
C57 H57B 0.9900 ?
C58 C59 1.54(2) ?
C58 H58A 0.9900 ?
C58 H58B 0.9900 ?
C59 C60 1.46(2) ?
C59 H59A 0.9900 ?
C59 H59B 0.9900 ?
C60 H60A 0.9800 ?
C60 H60B 0.9800 ?
C60 H60C 0.9800 ?
C61 C62 1.515(15) ?
C61 H61A 0.9900 ?
C61 H61B 0.9900 ?
C62 C63 1.523(16) ?
C62 H62A 0.9900 ?
C62 H62B 0.9900 ?
C63 C64 1.435(19) ?
C63 H63A 0.9900 ?
C63 H63B 0.9900 ?
C64 H64A 0.9800 ?
C64 H64B 0.9800 ?
C64 H64C 0.9800 ?
N2 C73 1.494(17) ?
N2 C77 1.501(17) ?
N2 C69 1.514(18) ?
N2 C65 1.526(17) ?
C65 C66 1.516(15) ?
C65 H65A 0.9900 ?
C65 H65B 0.9900 ?
C66 C67A 1.523(17) ?
C66 C67 1.524(17) ?
C67 C68 1.42(2) ?
C68 C67A 1.42(2) ?
C69 C70 1.496(15) ?
C69 H69A 0.9900 ?
C69 H69B 0.9900 ?
C70 C71 1.568(15) ?
C70 H70A 0.9900 ?
C70 H70B 0.9900 ?
C71 C72 1.42(2) ?
C71 H71A 0.9900 ?
C71 H71B 0.9900 ?
C72 H72A 0.9800 ?
C72 H72B 0.9800 ?
C72 H72C 0.9800 ?
C73 C74 1.493(15) ?
C73 H73A 0.9900 ?
C73 H73B 0.9900 ?
C74 C75 1.575(14) ?
C74 H74A 0.9900 ?
C74 H74B 0.9900 ?
C75 C76 1.41(2) ?
C75 H75A 0.9900 ?
C75 H75B 0.9900 ?
C76 H76A 0.9800 ?
C76 H76B 0.9800 ?
C76 H76C 0.9800 ?
C77 C78 1.45(2) ?
C77 H77A 0.9900 ?
C77 H77B 0.9900 ?
C78 C79 1.64(3) ?
C78 H78A 0.9900 ?
C78 H78B 0.9900 ?
C79 C80 1.34(3) ?
C79 H79A 0.9900 ?
C79 H79B 0.9900 ?
C80 H80A 0.9800 ?
C80 H80B 0.9800 ?
C80 H80C 0.9800 ?
N3 C85 1.511(18) ?
N3 C89 1.512(19) ?
N3 C81 1.513(18) ?
N3 C93 1.540(18) ?
C81 C82 1.490(19) ?
C81 H81A 0.9900 ?
C81 H81B 0.9900 ?
C82 C83 1.61(2) ?
C82 H82A 0.9900 ?
C82 H82B 0.9900 ?
C83 C84 1.19(2) ?
C83 H83A 0.9900 ?
C83 H83B 0.9900 ?
C84 H84A 0.9800 ?
C84 H84B 0.9800 ?
C84 H84C 0.9800 ?
C85 C86 1.497(19) ?
C85 H85A 0.9900 ?
C85 H85B 0.9900 ?
C86 C87 1.62(2) ?
C86 H86A 0.9900 ?
C86 H86B 0.9900 ?
C87 C88 1.18(2) ?
C87 H87A 0.9900 ?
C87 H87B 0.9900 ?
C88 H88A 0.9800 ?
C88 H88B 0.9800 ?
C88 H88C 0.9800 ?
C89 C90 1.50(2) ?
C89 H89A 0.9900 ?
C89 H89B 0.9900 ?
C90 C91 1.51(2) ?
C90 H90A 0.9900 ?
C90 H90B 0.9900 ?
C91 C92 1.49(2) ?
C91 H91A 0.9900 ?
C91 H91B 0.9900 ?
C92 H92A 0.9800 ?
C92 H92B 0.9800 ?
C92 H92C 0.9800 ?
C93 C94 1.50(2) ?
C93 H93A 0.9900 ?
C93 H93B 0.9900 ?
C94 C95 1.56(2) ?
C94 H94A 0.9900 ?
C94 H94B 0.9900 ?
C95 C96 1.42(3) ?
C95 H95A 0.9900 ?
C95 H95B 0.9900 ?
C96 H96A 0.9800 ?
C96 H96B 0.9800 ?
C96 H96C 0.9800 ?

loop_
_geom_torsion_atom_site_label_1
_geom_torsion_atom_site_label_2
_geom_torsion_atom_site_label_3
_geom_torsion_atom_site_label_4
_geom_torsion
_geom_torsion_site_symmetry_1
C1 Pt1 Cd2 Cl3 102.5(5) .
C25 Pt1 Cd2 Cl3 -77.9(5) .
C17 Pt1 Cd2 Cl3 86.5(5) .
C9 Pt1 Cd2 Cl3 -95.9(5) .
Cd1 Pt1 Cd2 Cl3 -12.9(2) .
C1 Pt1 Cd2 Cl4 -83.1(5) .
C25 Pt1 Cd2 Cl4 96.5(5) .
C17 Pt1 Cd2 Cl4 -99.2(5) .
C9 Pt1 Cd2 Cl4 78.5(5) .
Cd1 Pt1 Cd2 Cl4 161.5(2) .
C1 Pt1 Cd2 C17 16.0(7) .
C25 Pt1 Cd2 C17 -164.4(7) .
C9 Pt1 Cd2 C17 177.6(7) .
Cd1 Pt1 Cd2 C17 -99.4(5) .
C1 Pt1 Cd2 C25 -179.6(7) .
C17 Pt1 Cd2 C25 164.4(7) .
C9 Pt1 Cd2 C25 -18.0(7) .
Cd1 Pt1 Cd2 C25 65.0(5) .
C1 Pt1 Cd2 C18 14.4(6) .
C25 Pt1 Cd2 C18 -166.0(6) .
C17 Pt1 Cd2 C18 -1.6(6) .
C9 Pt1 Cd2 C18 176.0(6) .
Cd1 Pt1 Cd2 C18 -101.0(4) .
C1 Pt1 Cd2 C26 -179.6(6) .
C25 Pt1 Cd2 C26 0.0(6) .
C17 Pt1 Cd2 C26 164.4(6) .
C9 Pt1 Cd2 C26 -18.0(5) .
Cd1 Pt1 Cd2 C26 65.0(3) .
C1 Pt1 Cd1 Cl1 75.9(5) .
C25 Pt1 Cd1 Cl1 -103.0(5) .
C17 Pt1 Cd1 Cl1 112.0(5) .
C9 Pt1 Cd1 Cl1 -66.5(5) .
Cd2 Pt1 Cd1 Cl1 -159.55(19) .
C1 Pt1 Cd1 C9 142.3(6) .
C25 Pt1 Cd1 C9 -36.6(6) .
C17 Pt1 Cd1 C9 178.5(7) .
Cd2 Pt1 Cd1 C9 -93.1(5) .
C1 Pt1 Cd1 Cl2 -99.8(5) .
C25 Pt1 Cd1 Cl2 81.3(5) .
C17 Pt1 Cd1 Cl2 -63.7(5) .
C9 Pt1 Cd1 Cl2 117.9(4) .
Cd2 Pt1 Cd1 Cl2 24.77(18) .
C25 Pt1 Cd1 C1 -178.9(6) .
C17 Pt1 Cd1 C1 36.1(7) .
C9 Pt1 Cd1 C1 -142.3(6) .
Cd2 Pt1 Cd1 C1 124.6(5) .
C1 Pt1 Cd1 C2 -0.1(5) .
C25 Pt1 Cd1 C2 -179.0(5) .
C17 Pt1 Cd1 C2 36.1(6) .
C9 Pt1 Cd1 C2 -142.4(5) .
Cd2 Pt1 Cd1 C2 124.5(3) .
C1 Pt1 Cd1 C10 142.5(5) .
C25 Pt1 Cd1 C10 -36.4(5) .
C17 Pt1 Cd1 C10 178.7(6) .
C9 Pt1 Cd1 C10 0.2(5) .
Cd2 Pt1 Cd1 C10 -92.9(3) .
C25 Pt1 C1 C2 22(18) .
C17 Pt1 C1 C2 -154(9) .
C9 Pt1 C1 C2 29(9) .
Cd1 Pt1 C1 C2 1(9) .
Cd2 Pt1 C1 C2 -165(9) .
C25 Pt1 C1 Cd1 20(11) .
C17 Pt1 C1 Cd1 -155.0(5) .
C9 Pt1 C1 Cd1 27.2(4) .
Cd2 Pt1 C1 Cd1 -166.53(10) .
Cl1 Cd1 C1 C2 43.8(9) .
C9 Cd1 C1 C2 156.5(9) .
Cl2 Cd1 C1 C2 -88.1(8) .
C10 Cd1 C1 C2 146.2(8) .
Pt1 Cd1 C1 C2 -179.8(11) .
Cl1 Cd1 C1 Pt1 -136.3(3) .
C9 Cd1 C1 Pt1 -23.7(4) .
Cl2 Cd1 C1 Pt1 91.8(4) .
C2 Cd1 C1 Pt1 179.8(11) .
C10 Cd1 C1 Pt1 -34.0(5) .
Pt1 C1 C2 C3 164(7) .
Cd1 C1 C2 C3 166(11) .
Pt1 C1 C2 Cd1 -1(9) .
Cl1 Cd1 C2 C1 -143.5(8) .
C9 Cd1 C2 C1 -22.6(9) .
Cl2 Cd1 C2 C1 100.1(8) .
C10 Cd1 C2 C1 -39.5(10) .
Pt1 Cd1 C2 C1 0.1(7) .
Cl1 Cd1 C2 C3 38.4(9) .
C9 Cd1 C2 C3 159.2(9) .
Cl2 Cd1 C2 C3 -78.1(9) .
C1 Cd1 C2 C3 -178.2(15) .
C10 Cd1 C2 C3 142.3(9) .
Pt1 Cd1 C2 C3 -178.1(10) .
C1 C2 C3 C4 48(12) .
Cd1 C2 C3 C4 -147.4(13) .
C1 C2 C3 C8 -132(11) .
Cd1 C2 C3 C8 32.7(17) .
C8 C3 C4 C5 2(3) .
C2 C3 C4 C5 -177.8(17) .
C3 C4 C5 C6 -4(3) .
C4 C5 C6 C7 4(3) .
C5 C6 C7 C8 -2(3) .
C6 C7 C8 C3 0(3) .
C4 C3 C8 C7 0(3) .
C2 C3 C8 C7 -179.8(16) .
C1 Pt1 C9 C10 165(36) .
C25 Pt1 C9 C10 -16(36) .
C17 Pt1 C9 C10 35(41) .
Cd1 Pt1 C9 C10 -167(36) .
Cd2 Pt1 C9 C10 -3(36) .
C1 Pt1 C9 Cd1 -27.9(4) .
C25 Pt1 C9 Cd1 151.8(5) .
C17 Pt1 C9 Cd1 -158(9) .
Cd2 Pt1 C9 Cd1 164.81(8) .
Cl1 Cd1 C9 C10 -39.0(9) .
Cl2 Cd1 C9 C10 102.3(8) .
C1 Cd1 C9 C10 -156.9(9) .
C2 Cd1 C9 C10 -146.1(8) .
Pt1 Cd1 C9 C10 179.6(11) .
Cl1 Cd1 C9 Pt1 141.3(3) .
Cl2 Cd1 C9 Pt1 -77.4(4) .
C1 Cd1 C9 Pt1 23.4(4) .
C2 Cd1 C9 Pt1 34.3(5) .
C10 Cd1 C9 Pt1 -179.6(11) .
Pt1 C9 C10 C11 -33(42) .
Cd1 C9 C10 C11 160(7) .
Pt1 C9 C10 Cd1 167(36) .
Cl1 Cd1 C10 C9 146.0(8) .
Cl2 Cd1 C10 C9 -93.5(8) .
C1 Cd1 C10 C9 22.1(9) .
C2 Cd1 C10 C9 39.5(10) .
Pt1 Cd1 C10 C9 -0.3(7) .
Cl1 Cd1 C10 C11 -29.6(11) .
C9 Cd1 C10 C11 -175.7(16) .
Cl2 Cd1 C10 C11 90.8(11) .
C1 Cd1 C10 C11 -153.6(11) .
C2 Cd1 C10 C11 -136.1(10) .
Pt1 Cd1 C10 C11 -175.9(12) .
C9 C10 C11 C16 -105(7) .
Cd1 C10 C11 C16 52.4(17) .
C9 C10 C11 C12 76(8) .
Cd1 C10 C11 C12 -126.1(11) .
C16 C11 C12 C13 6(2) .
C10 C11 C12 C13 -175.1(14) .
C11 C12 C13 C14 -7(3) .
C12 C13 C14 C15 4(3) .
C13 C14 C15 C16 -1(3) .
C12 C11 C16 C15 -3(2) .
C10 C11 C16 C15 178.1(13) .
C14 C15 C16 C11 1(2) .
C1 Pt1 C17 C18 -66(21) .
C25 Pt1 C17 C18 114(21) .
C9 Pt1 C17 C18 64(24) .
Cd1 Pt1 C17 C18 -93(21) .
Cd2 Pt1 C17 C18 103(21) .
C1 Pt1 C17 Cd2 -168.9(5) .
C25 Pt1 C17 Cd2 11.3(5) .
C9 Pt1 C17 Cd2 -39(10) .
Cd1 Pt1 C17 Cd2 164.23(10) .
Cl3 Cd2 C17 C18 62.4(10) .
Cl4 Cd2 C17 C18 -79.2(10) .
C25 Cd2 C17 C18 173.4(10) .
C26 Cd2 C17 C18 168.8(9) .
Pt1 Cd2 C17 C18 -176.9(12) .
Cl3 Cd2 C17 Pt1 -120.7(4) .
Cl4 Cd2 C17 Pt1 97.7(4) .
C25 Cd2 C17 Pt1 -9.7(4) .
C18 Cd2 C17 Pt1 176.9(12) .
C26 Cd2 C17 Pt1 -14.2(5) .
Pt1 C17 C18 C19 69(25) .
Cd2 C17 C18 C19 172(8) .
Pt1 C17 C18 Cd2 -103(21) .
Cl3 Cd2 C18 C17 -127.7(9) .
Cl4 Cd2 C18 C17 110.7(9) .
C25 Cd2 C18 C17 -6.4(10) .
C26 Cd2 C18 C17 -13.8(12) .
Pt1 Cd2 C18 C17 2.1(8) .
Cl3 Cd2 C18 C19 54.3(12) .
Cl4 Cd2 C18 C19 -67.3(12) .
C17 Cd2 C18 C19 -178.0(18) .
C25 Cd2 C18 C19 175.6(11) .
C26 Cd2 C18 C19 168.2(10) .
Pt1 Cd2 C18 C19 -176.0(13) .
C17 C18 C19 C24 -161(7) .
Cd2 C18 C19 C24 9(2) .
C17 C18 C19 C20 15(9) .
Cd2 C18 C19 C20 -174.6(11) .
C24 C19 C20 C21 -3(3) .
C18 C19 C20 C21 -179.5(15) .
C19 C20 C21 C22 3(3) .
C20 C21 C22 C23 0(3) .
C21 C22 C23 C24 -1(4) .
C20 C19 C24 C23 2(3) .
C18 C19 C24 C23 178.2(19) .
C22 C23 C24 C19 0(4) .
C1 Pt1 C25 C26 -6(30) .
C17 Pt1 C25 C26 170(21) .
C9 Pt1 C25 C26 -13(21) .
Cd1 Pt1 C25 C26 14(21) .
Cd2 Pt1 C25 C26 -179(100) .
C1 Pt1 C25 Cd2 173(21) .
C17 Pt1 C25 Cd2 -11.3(5) .
C9 Pt1 C25 Cd2 166.5(5) .
Cd1 Pt1 C25 Cd2 -166.92(9) .
Cl3 Cd2 C25 C26 -54.1(9) .
Cl4 Cd2 C25 C26 80.3(9) .
C17 Cd2 C25 C26 -170.3(9) .
C18 Cd2 C25 C26 -167.2(8) .
Pt1 Cd2 C25 C26 180.0(11) .
Cl3 Cd2 C25 Pt1 126.0(4) .
Cl4 Cd2 C25 Pt1 -99.7(4) .
C17 Cd2 C25 Pt1 9.7(4) .
C18 Cd2 C25 Pt1 12.9(5) .
C26 Cd2 C25 Pt1 -180.0(11) .
Pt1 C25 C26 C27 -9(26) .
Cd2 C25 C26 C27 172(6) .
Pt1 C25 C26 Cd2 179(100) .
Cl3 Cd2 C26 C25 132.8(8) .
Cl4 Cd2 C26 C25 -109.0(8) .
C17 Cd2 C26 C25 9.4(9) .
C18 Cd2 C26 C25 15.9(10) .
Pt1 Cd2 C26 C25 0.0(7) .
Cl3 Cd2 C26 C27 -45.0(11) .
Cl4 Cd2 C26 C27 73.2(11) .
C17 Cd2 C26 C27 -168.4(11) .
C25 Cd2 C26 C27 -177.8(16) .
C18 Cd2 C26 C27 -162.0(10) .
Pt1 Cd2 C26 C27 -177.9(12) .
C25 C26 C27 C28 -165(6) .
Cd2 C26 C27 C28 6.2(19) .
C25 C26 C27 C32 15(7) .
Cd2 C26 C27 C32 -173.7(9) .
C32 C27 C28 C29 -1(2) .
C26 C27 C28 C29 179.0(13) .
C27 C28 C29 C30 -2(2) .
C28 C29 C30 C31 4(2) .
C29 C30 C31 C32 -4(2) .
C30 C31 C32 C27 1(2) .
C28 C27 C32 C31 1.2(19) .
C26 C27 C32 C31 -178.9(12) .
C41 Pt2 Cd3 Cl5 73.5(5) 7_575
C41 Pt2 Cd3 Cl5 -106.5(5) .
C33 Pt2 Cd3 Cl5 -74.4(5) 7_575
C33 Pt2 Cd3 Cl5 105.6(5) .
Cd3 Pt2 Cd3 Cl5 -169.1(19) 7_575
C41 Pt2 Cd3 Cl6 -103.9(5) 7_575
C41 Pt2 Cd3 Cl6 76.1(5) .
C33 Pt2 Cd3 Cl6 108.2(5) 7_575
C33 Pt2 Cd3 Cl6 -71.8(5) .
Cd3 Pt2 Cd3 Cl6 13.5(18) 7_575
C41 Pt2 Cd3 C33 -32.1(7) 7_575
C41 Pt2 Cd3 C33 147.9(7) .
C33 Pt2 Cd3 C33 180.001(5) 7_575
Cd3 Pt2 Cd3 C33 85.3(19) 7_575
C41 Pt2 Cd3 C41 -179.993(4) 7_575
C33 Pt2 Cd3 C41 32.1(7) 7_575
C33 Pt2 Cd3 C41 -147.9(7) .
Cd3 Pt2 Cd3 C41 -63(2) 7_575
C41 Pt2 Cd3 C42 -179.8(6) 7_575
C41 Pt2 Cd3 C42 0.2(6) .
C33 Pt2 Cd3 C42 32.3(6) 7_575
C33 Pt2 Cd3 C42 -147.7(6) .
Cd3 Pt2 Cd3 C42 -62(2) 7_575
C41 Pt2 Cd3 C34 -30.8(6) 7_575
C41 Pt2 Cd3 C34 149.2(6) .
C33 Pt2 Cd3 C34 -178.7(6) 7_575
C33 Pt2 Cd3 C34 1.3(6) .
Cd3 Pt2 Cd3 C34 86.6(19) 7_575
C41 Pt2 C33 C34 72(25) 7_575
C41 Pt2 C33 C34 -108(25) .
C33 Pt2 C33 C34 83(26) 7_575
Cd3 Pt2 C33 C34 -84(25) .
Cd3 Pt2 C33 C34 96(25) 7_575
C41 Pt2 C33 Cd3 155.9(5) 7_575
C41 Pt2 C33 Cd3 -24.1(5) .
C33 Pt2 C33 Cd3 168(7) 7_575
Cd3 Pt2 C33 Cd3 180.004(2) 7_575
Cl5 Cd3 C33 C34 88.8(9) .
Cl6 Cd3 C33 C34 -48.1(9) .
C41 Cd3 C33 C34 -162.9(10) .
C42 Cd3 C33 C34 -153.1(9) .
Pt2 Cd3 C33 C34 177.3(12) .
Cl5 Cd3 C33 Pt2 -88.5(4) .
Cl6 Cd3 C33 Pt2 134.6(3) .
C41 Cd3 C33 Pt2 19.8(5) .
C42 Cd3 C33 Pt2 29.6(5) .
C34 Cd3 C33 Pt2 -177.3(12) .
Pt2 C33 C34 C35 -105(25) .
Cd3 C33 C34 C35 170(7) .
Pt2 C33 C34 Cd3 84(25) .
Cl5 Cd3 C34 C33 -101.4(9) .
Cl6 Cd3 C34 C33 137.6(9) .
C41 Cd3 C34 C33 16.5(10) .
C42 Cd3 C34 C33 32.0(11) .
Pt2 Cd3 C34 C33 -1.9(8) .
Cl5 Cd3 C34 C35 80.8(11) .
Cl6 Cd3 C34 C35 -40.1(11) .
C33 Cd3 C34 C35 -177.8(17) .
C41 Cd3 C34 C35 -161.2(11) .
C42 Cd3 C34 C35 -145.8(10) .
Pt2 Cd3 C34 C35 -179.6(11) .
C33 C34 C35 C40 -131(7) .
Cd3 C34 C35 C40 38.2(17) .
C33 C34 C35 C36 52(8) .
Cd3 C34 C35 C36 -139.2(10) .
C40 C35 C36 C37 3(2) .
C34 C35 C36 C37 -179.1(13) .
C35 C36 C37 C38 0(2) .
C36 C37 C38 C39 -2(2) .
C37 C38 C39 C40 0(2) .
C36 C35 C40 C39 -5(2) .
C34 C35 C40 C39 177.3(13) .
C38 C39 C40 C35 4(2) .
C41 Pt2 C41 C42 94(34) 7_575
C33 Pt2 C41 C42 -165(32) 7_575
C33 Pt2 C41 C42 15(32) .
Cd3 Pt2 C41 C42 -9(32) .
Cd3 Pt2 C41 C42 171(100) 7_575
C41 Pt2 C41 Cd3 104(8) 7_575
C33 Pt2 C41 Cd3 -156.0(5) 7_575
C33 Pt2 C41 Cd3 24.0(5) .
Cd3 Pt2 C41 Cd3 179.997(3) 7_575
Cl5 Cd3 C41 C42 -93.1(9) .
Cl6 Cd3 C41 C42 48.0(10) .
C33 Cd3 C41 C42 159.1(10) .
C34 Cd3 C41 C42 151.6(9) .
Pt2 Cd3 C41 C42 179.7(12) .
Cl5 Cd3 C41 Pt2 87.2(4) .
Cl6 Cd3 C41 Pt2 -131.6(4) .
C33 Cd3 C41 Pt2 -20.5(4) .
C42 Cd3 C41 Pt2 -179.7(12) .
C34 Cd3 C41 Pt2 -28.1(5) .
Pt2 C41 C42 C43 -168(26) .
Cd3 C41 C42 C43 -177(9) .
Pt2 C41 C42 Cd3 9(32) .
Cl5 Cd3 C42 C41 98.6(9) .
Cl6 Cd3 C42 C41 -138.9(9) .
C33 Cd3 C42 C41 -20.2(10) .
C34 Cd3 C42 C41 -34.0(11) .
Pt2 Cd3 C42 C41 -0.2(8) .
Cl5 Cd3 C42 C43 -82.0(12) .
Cl6 Cd3 C42 C43 40.5(11) .
C33 Cd3 C42 C43 159.2(11) .
C41 Cd3 C42 C43 179.4(18) .
C34 Cd3 C42 C43 145.4(11) .
Pt2 Cd3 C42 C43 179.2(12) .
C41 C42 C43 C48 149(8) .
Cd3 C42 C43 C48 -28(2) .
C41 C42 C43 C44 -31(10) .
Cd3 C42 C43 C44 152.2(11) .
C48 C43 C44 C45 0(2) .
C42 C43 C44 C45 179.4(16) .
C43 C44 C45 C46 -1(3) .
C44 C45 C46 C47 4(3) .
C45 C46 C47 C48 -6(3) .
C46 C47 C48 C43 5(3) .
C44 C43 C48 C47 -2(2) .
C42 C43 C48 C47 178.6(15) .
C61 N1 C49 C50 -60.2(15) .
C57 N1 C49 C50 56.7(16) .
C53 N1 C49 C50 179.3(13) .
N1 C49 C50 C51 -177.7(12) .
C49 C50 C51 C52 177.9(16) .
C61 N1 C53 C54 60.2(19) .
C57 N1 C53 C54 -57.1(19) .
C49 N1 C53 C54 -179.8(15) .
N1 C53 C54 C55 167.4(16) .
C53 C54 C55 C56 -144(3) .
C53 C54 C55 C56A 63(3) .
C61 N1 C57 C58 -176.4(14) .
C49 N1 C57 C58 63.4(18) .
C53 N1 C57 C58 -55.5(18) .
N1 C57 C58 C59 -172.9(14) .
C57 C58 C59 C60 73.0(18) .
C57 N1 C61 C62 -176.3(14) .
C49 N1 C61 C62 -54.9(16) .
C53 N1 C61 C62 62.1(18) .
N1 C61 C62 C63 -177.8(14) .
C61 C62 C63 C64 -172.2(16) .
C73 N2 C65 C66 57.9(18) .
C77 N2 C65 C66 179.5(14) .
C69 N2 C65 C66 -61.8(17) .
N2 C65 C66 C67A 154.8(16) .
N2 C65 C66 C67 -153.9(17) .
C65 C66 C67 C68 -53(3) .
C67A C66 C67 C68 41(2) .
C66 C67 C68 C67A -41(2) .
C67 C68 C67A C66 42(2) .
C65 C66 C67A C68 64(3) .
C67 C66 C67A C68 -41(2) .
C73 N2 C69 C70 -178.7(13) .
C77 N2 C69 C70 62.2(17) .
C65 N2 C69 C70 -55.8(16) .
N2 C69 C70 C71 -167.6(13) .
C69 C70 C71 C72 71(2) .
C77 N2 C73 C74 -58.5(19) .
C69 N2 C73 C74 -177.1(15) .
C65 N2 C73 C74 62.1(18) .
N2 C73 C74 C75 -173.7(17) .
C73 C74 C75 C76 173(2) .
C73 N2 C77 C78 -56(2) .
C69 N2 C77 C78 62.1(19) .
C65 N2 C77 C78 -179.0(16) .
N2 C77 C78 C79 170.4(14) .
C77 C78 C79 C80 165.4(19) .
C85 N3 C81 C82 172.9(16) .
C89 N3 C81 C82 -66.9(19) .
C93 N3 C81 C82 53(2) .
N3 C81 C82 C83 -174.4(17) .
C81 C82 C83 C84 174(3) .
C89 N3 C85 C86 54(2) .
C81 N3 C85 C86 173.5(17) .
C93 N3 C85 C86 -66(2) .
N3 C85 C86 C87 173.3(18) .
C85 C86 C87 C88 -161(3) .
C85 N3 C89 C90 56.8(18) .
C81 N3 C89 C90 -60.3(18) .
C93 N3 C89 C90 177.3(14) .
N3 C89 C90 C91 -172.6(14) .
C89 C90 C91 C92 176.8(18) .
C85 N3 C93 C94 -56.4(19) .
C89 N3 C93 C94 -177.9(14) .
C81 N3 C93 C94 61.0(18) .
N3 C93 C94 C95 -171.4(14) .
C93 C94 C95 C96 74(2) .
